data_1561522
loop_
_publ_author_name
'Yohannan, Jinu P.'
'Vidyasagar, Kanamaluru'

_publ_section_title
;
 Syntheses, structural variants and characterization of AInM&#x2032;S4
 (A=alkali metals, Tl; M&#x2032; = Ge, Sn) compounds; facile ion-exchange
 reactions of layered NaInSnS4 and KInSnS4 compounds
;
_journal_name_full 'Journal of Solid State Chemistry'
_journal_page_first 291
_journal_page_last 302
_journal_paper_doi 10.1016/j.jssc.2016.03.045
_journal_volume 238
_journal_year 2016
_chemical_formula_sum 'Ge In K S4'
_chemical_formula_weight 354.79
_space_group_IT_number 205
_space_group_name_Hall '-P 2ac 2ab 3'
_space_group_name_H-M_alt 'P a -3'
_symmetry_cell_setting cubic
_symmetry_space_group_name_Hall '-P 2ac 2ab 3'
_symmetry_space_group_name_H-M 'P a -3'
_atom_sites_solution_primary direct
_atom_sites_solution_secondary difmap
_cell_angle_alpha 90.00
_cell_angle_beta 90.00
_cell_angle_gamma 90.00
_cell_formula_units_Z 12
_cell_length_a 13.0366(5)
_cell_length_b 13.0366(5)
_cell_length_c 13.0366(5)
_cell_measurement_reflns_used 812
_cell_measurement_temperature 293(2)
_cell_measurement_theta_max 25.75
_cell_measurement_theta_min 2.71
_cell_volume 2215.61(15)
_computing_cell_refinement APEXII,Bruker,2004
_computing_data_collection APEXII,Bruker,2004
_computing_data_reduction SAINT,Bruker,2004
_computing_molecular_graphics 'ORTEP-3 (Farrugia, 1997)'
_computing_publication_material 'SHELXL-97 (Sheldrick, 1997)'
_computing_structure_refinement 'SHELXL-97 (Sheldrick, 1997)'
_computing_structure_solution 'SHELXS-97 (Sheldrick, 1997)'
_diffrn_ambient_temperature 293(2)
_diffrn_measured_fraction_theta_full 1.000
_diffrn_measured_fraction_theta_max 1.000
_diffrn_measurement_device_type 'Bruker ApexII ccd area detector'
_diffrn_measurement_method 'phi and omega scans'
_diffrn_radiation_monochromator graphite
_diffrn_radiation_source 'fine-focus sealed tube'
_diffrn_radiation_type MoK\a
_diffrn_radiation_wavelength 0.71073
_diffrn_reflns_av_R_equivalents 0.0435
_diffrn_reflns_av_sigmaI/netI 0.0390
_diffrn_reflns_limit_h_max 17
_diffrn_reflns_limit_h_min -8
_diffrn_reflns_limit_k_max 16
_diffrn_reflns_limit_k_min -9
_diffrn_reflns_limit_l_max 15
_diffrn_reflns_limit_l_min -10
_diffrn_reflns_number 4283
_diffrn_reflns_theta_full 28.28
_diffrn_reflns_theta_max 28.28
_diffrn_reflns_theta_min 2.71
_exptl_absorpt_coefficient_mu 8.768
_exptl_absorpt_correction_T_max 0.704
_exptl_absorpt_correction_T_min 0.597
_exptl_absorpt_correction_type multi-scan
_exptl_absorpt_process_details SADABS(Bruker,2004)
_exptl_crystal_colour yellow
_exptl_crystal_density_diffrn 3.191
_exptl_crystal_density_method 'not measured'
_exptl_crystal_description block
_exptl_crystal_F_000 1968
_exptl_crystal_size_max 0.07
_exptl_crystal_size_mid 0.05
_exptl_crystal_size_min 0.04
_refine_diff_density_max 0.690
_refine_diff_density_min -0.720
_refine_diff_density_rms 0.171
_refine_ls_extinction_method none
_refine_ls_goodness_of_fit_ref 1.078
_refine_ls_matrix_type full
_refine_ls_number_parameters 33
_refine_ls_number_reflns 928
_refine_ls_number_restraints 0
_refine_ls_restrained_S_all 1.078
_refine_ls_R_factor_all 0.0528
_refine_ls_R_factor_gt 0.0318
_refine_ls_shift/su_max 0.001
_refine_ls_shift/su_mean 0.000
_refine_ls_structure_factor_coef Fsqd
_refine_ls_weighting_details 'calc w=1/[\s^2^(Fo^2^)+(0.0232P)^2^+0.0000P] where P=(Fo^2^+2Fc^2^)/3'
_refine_ls_weighting_scheme calc
_refine_ls_wR_factor_gt 0.0563
_refine_ls_wR_factor_ref 0.0630
_reflns_number_gt 696
_reflns_number_total 928
_reflns_threshold_expression >2sigma(I)
_cod_data_source_file JSSC-2016-238-291.cif
_cod_data_source_block KInGeS4-1-beta
_cod_original_sg_symbol_Hall P2ac2ab
_cod_original_sg_symbol_H-M Pa-3
_cod_database_code 1561522

loop_
_symmetry_equiv_pos_as_xyz
'x, y, z'
'-x+1/2, -y, z+1/2'
'x+1/2, -y+1/2, -z'
'-x, y+1/2, -z+1/2'
'y, z, x'
'-y+1/2, -z, x+1/2'
'y+1/2, -z+1/2, -x'
'-y, z+1/2, -x+1/2'
'z, x, y'
'-z, x+1/2, -y+1/2'
'-z+1/2, -x, y+1/2'
'z+1/2, -x+1/2, -y'
'-x, -y, -z'
'x-1/2, y, -z-1/2'
'-x-1/2, y-1/2, z'
'x, -y-1/2, z-1/2'
'-y, -z, -x'
'y-1/2, z, -x-1/2'
'-y-1/2, z-1/2, x'
'y, -z-1/2, x-1/2'
'-z, -x, -y'
'z, -x-1/2, y-1/2'
'z-1/2, x, -y-1/2'
'-z-1/2, x-1/2, y'

loop_
_atom_site_label
_atom_site_type_symbol
_atom_site_fract_x
_atom_site_fract_y
_atom_site_fract_z
_atom_site_U_iso_or_equiv
_atom_site_adp_type
_atom_site_occupancy
_atom_site_symmetry_multiplicity
_atom_site_calc_flag
_atom_site_refinement_flags
_atom_site_disorder_assembly
_atom_site_disorder_group
K1 K 0.37507(9) 0.37507(9) 0.37507(9) 0.0474(6) Uani 1 3 d S . .
K2 K 0.0000 0.5000 0.5000 0.0901(13) Uani 1 6 d S . .
In1 In 0.14163(3) 0.62761(3) 0.19689(3) 0.02297(14) Uani 0.50 1 d P . .
Ge1 Ge 0.14163(3) 0.62761(3) 0.19689(3) 0.02297(14) Uani 0.50 1 d P . .
S1 S -0.02725(12) 0.57811(11) 0.22805(12) 0.0491(4) Uani 1 1 d . . .
S2 S 0.20699(10) 0.62856(11) 0.36280(10) 0.0388(3) Uani 1 1 d . . .

loop_
_atom_site_aniso_label
_atom_site_aniso_U_11
_atom_site_aniso_U_22
_atom_site_aniso_U_33
_atom_site_aniso_U_23
_atom_site_aniso_U_13
_atom_site_aniso_U_12
K1 0.0474(6) 0.0474(6) 0.0474(6) -0.0096(6) -0.0096(6) -0.0096(6)
K2 0.0901(13) 0.0901(13) 0.0901(13) -0.0118(17) 0.0118(17) -0.0118(17)
In1 0.0235(2) 0.0242(2) 0.0212(2) -0.00296(17) -0.00197(17) 0.00017(17)
Ge1 0.0235(2) 0.0242(2) 0.0212(2) -0.00296(17) -0.00197(17) 0.00017(17)
S1 0.0560(9) 0.0375(8) 0.0539(9) 0.0135(8) -0.0126(8) -0.0091(8)
S2 0.0393(8) 0.0467(8) 0.0304(7) 0.0041(6) 0.0008(6) -0.0112(7)

loop_
_atom_type_symbol
_atom_type_description
_atom_type_scat_dispersion_real
_atom_type_scat_dispersion_imag
_atom_type_scat_source
S S 0.1250 0.1230 'International Tables Vol C Tables 4.2.6.8 and 6.1.1.4'
K K 0.2010 0.2490 'International Tables Vol C Tables 4.2.6.8 and 6.1.1.4'
Ge Ge 0.1550 1.8000 'International Tables Vol C Tables 4.2.6.8 and 6.1.1.4'
In In -0.7280 1.3100 'International Tables Vol C Tables 4.2.6.8 and 6.1.1.4'

loop_
_geom_angle_atom_site_label_1
_geom_angle_atom_site_label_2
_geom_angle_atom_site_label_3
_geom_angle
_geom_angle_site_symmetry_1
_geom_angle_site_symmetry_3
S1 K1 S1 100.49(5) 14_656 20_566
S1 K1 S1 100.49(5) 14_656 24_665
S1 K1 S1 100.49(5) 20_566 24_665
S1 K1 S2 83.26(4) 14_656 22_565
S1 K1 S2 106.32(4) 20_566 22_565
S1 K1 S2 151.80(5) 24_665 22_565
S1 K1 S2 151.80(5) 14_656 15_655
S1 K1 S2 83.26(4) 20_566 15_655
S1 K1 S2 106.32(4) 24_665 15_655
S2 K1 S2 68.99(5) 22_565 15_655
S1 K1 S2 106.32(4) 14_656 18_556
S1 K1 S2 151.80(5) 20_566 18_556
S1 K1 S2 83.26(4) 24_665 18_556
S2 K1 S2 68.99(5) 22_565 18_556
S2 K1 S2 68.99(5) 15_655 18_556
S1 K1 In1 116.28(3) 14_656 15_655
S1 K1 In1 86.42(3) 20_566 15_655
S1 K1 In1 140.78(5) 24_665 15_655
S2 K1 In1 35.79(3) 22_565 15_655
S2 K1 In1 35.63(3) 15_655 15_655
S2 K1 In1 74.09(5) 18_556 15_655
S1 K1 Ge1 116.28(3) 14_656 15_655
S1 K1 Ge1 86.42(3) 20_566 15_655
S1 K1 Ge1 140.78(5) 24_665 15_655
S2 K1 Ge1 35.79(3) 22_565 15_655
S2 K1 Ge1 35.63(3) 15_655 15_655
S2 K1 Ge1 74.09(5) 18_556 15_655
In1 K1 Ge1 0.000(12) 15_655 15_655
S1 K1 In1 86.42(3) 14_656 22_565
S1 K1 In1 140.78(5) 20_566 22_565
S1 K1 In1 116.28(3) 24_665 22_565
S2 K1 In1 35.63(3) 22_565 22_565
S2 K1 In1 74.09(5) 15_655 22_565
S2 K1 In1 35.79(3) 18_556 22_565
In1 K1 In1 56.70(3) 15_655 22_565
Ge1 K1 In1 56.70(3) 15_655 22_565
S1 K1 Ge1 86.42(3) 14_656 22_565
S1 K1 Ge1 140.78(5) 20_566 22_565
S1 K1 Ge1 116.28(3) 24_665 22_565
S2 K1 Ge1 35.63(3) 22_565 22_565
S2 K1 Ge1 74.09(5) 15_655 22_565
S2 K1 Ge1 35.79(3) 18_556 22_565
In1 K1 Ge1 56.70(3) 15_655 22_565
Ge1 K1 Ge1 56.70(3) 15_655 22_565
In1 K1 Ge1 0.000(9) 22_565 22_565
S1 K1 In1 140.78(5) 14_656 18_556
S1 K1 In1 116.28(3) 20_566 18_556
S1 K1 In1 86.42(3) 24_665 18_556
S2 K1 In1 74.09(5) 22_565 18_556
S2 K1 In1 35.79(3) 15_655 18_556
S2 K1 In1 35.63(3) 18_556 18_556
In1 K1 In1 56.70(3) 15_655 18_556
Ge1 K1 In1 56.70(3) 15_655 18_556
In1 K1 In1 56.70(3) 22_565 18_556
Ge1 K1 In1 56.70(3) 22_565 18_556
S1 K1 Ge1 140.78(5) 14_656 18_556
S1 K1 Ge1 116.28(3) 20_566 18_556
S1 K1 Ge1 86.42(3) 24_665 18_556
S2 K1 Ge1 74.09(5) 22_565 18_556
S2 K1 Ge1 35.79(3) 15_655 18_556
S2 K1 Ge1 35.63(3) 18_556 18_556
In1 K1 Ge1 56.70(3) 15_655 18_556
Ge1 K1 Ge1 56.70(3) 15_655 18_556
In1 K1 Ge1 56.70(3) 22_565 18_556
Ge1 K1 Ge1 56.70(3) 22_565 18_556
In1 K1 Ge1 0.000(11) 18_556 18_556
S2 K2 S2 180.00(4) 12_456 24_665
S2 K2 S2 61.451(9) 12_456 18_556
S2 K2 S2 118.549(9) 24_665 18_556
S2 K2 S2 118.549(9) 12_456 .
S2 K2 S2 61.451(9) 24_665 .
S2 K2 S2 61.451(9) 18_556 .
S2 K2 S2 118.549(9) 12_456 6_565
S2 K2 S2 61.451(9) 24_665 6_565
S2 K2 S2 180.0 18_556 6_565
S2 K2 S2 118.549(9) . 6_565
S2 K2 S2 61.451(9) 12_456 13_566
S2 K2 S2 118.549(9) 24_665 13_566
S2 K2 S2 118.549(9) 18_556 13_566
S2 K2 S2 180.00(4) . 13_566
S2 K2 S2 61.451(9) 6_565 13_566
S2 K2 S1 121.65(3) 12_456 24_665
S2 K2 S1 58.35(3) 24_665 24_665
S2 K2 S1 73.53(3) 18_556 24_665
S2 K2 S1 58.04(3) . 24_665
S2 K2 S1 106.47(3) 6_565 24_665
S2 K2 S1 121.96(3) 13_566 24_665
S2 K2 S1 58.35(3) 12_456 12_456
S2 K2 S1 121.65(3) 24_665 12_456
S2 K2 S1 106.47(3) 18_556 12_456
S2 K2 S1 121.96(3) . 12_456
S2 K2 S1 73.53(3) 6_565 12_456
S2 K2 S1 58.04(3) 13_566 12_456
S1 K2 S1 180.0 24_665 12_456
S2 K2 S1 73.53(3) 12_456 .
S2 K2 S1 106.47(3) 24_665 .
S2 K2 S1 58.04(3) 18_556 .
S2 K2 S1 58.35(3) . .
S2 K2 S1 121.96(3) 6_565 .
S2 K2 S1 121.65(3) 13_566 .
S1 K2 S1 112.39(4) 24_665 .
S1 K2 S1 67.61(4) 12_456 .
S2 K2 S1 106.47(3) 12_456 13_566
S2 K2 S1 73.53(3) 24_665 13_566
S2 K2 S1 121.96(3) 18_556 13_566
S2 K2 S1 121.65(3) . 13_566
S2 K2 S1 58.04(3) 6_565 13_566
S2 K2 S1 58.35(3) 13_566 13_566
S1 K2 S1 67.61(4) 24_665 13_566
S1 K2 S1 112.39(4) 12_456 13_566
S1 K2 S1 180.0 . 13_566
S2 K2 S1 58.04(3) 12_456 18_556
S2 K2 S1 121.96(3) 24_665 18_556
S2 K2 S1 58.35(3) 18_556 18_556
S2 K2 S1 106.47(3) . 18_556
S2 K2 S1 121.65(3) 6_565 18_556
S2 K2 S1 73.53(3) 13_566 18_556
S1 K2 S1 67.61(4) 24_665 18_556
S1 K2 S1 112.39(4) 12_456 18_556
S1 K2 S1 112.39(4) . 18_556
S1 K2 S1 67.61(4) 13_566 18_556
S2 K2 S1 121.96(3) 12_456 6_565
S2 K2 S1 58.04(3) 24_665 6_565
S2 K2 S1 121.65(3) 18_556 6_565
S2 K2 S1 73.53(3) . 6_565
S2 K2 S1 58.35(3) 6_565 6_565
S2 K2 S1 106.47(3) 13_566 6_565
S1 K2 S1 112.39(4) 24_665 6_565
S1 K2 S1 67.61(4) 12_456 6_565
S1 K2 S1 67.61(4) . 6_565
S1 K2 S1 112.39(4) 13_566 6_565
S1 K2 S1 180.0 18_556 6_565
S1 In1 S2 116.50(6) 22_565 .
S1 In1 S1 114.78(8) 22_565 .
S2 In1 S1 100.69(5) . .
S1 In1 S2 106.17(5) 22_565 11_564
S2 In1 S2 111.06(7) . 11_564
S1 In1 S2 107.40(5) . 11_564
S1 In1 K1 150.84(4) 22_565 15_665
S2 In1 K1 58.19(4) . 15_665
S1 In1 K1 94.07(4) . 15_665
S2 In1 K1 58.17(4) 11_564 15_665
S1 In1 K1 49.74(4) 22_565 2_564
S2 In1 K1 161.47(4) . 2_564
S1 In1 K1 97.06(4) . 2_564
S2 In1 K1 67.99(4) 11_564 2_564
K1 In1 K1 125.913(19) 15_665 2_564
S1 Ge1 S2 116.50(6) 22_565 .
S1 Ge1 S1 114.78(8) 22_565 .
S2 Ge1 S1 100.69(5) . .
S1 Ge1 S2 106.17(5) 22_565 11_564
S2 Ge1 S2 111.06(7) . 11_564
S1 Ge1 S2 107.40(5) . 11_564
S1 Ge1 K1 150.84(4) 22_565 15_665
S2 Ge1 K1 58.19(4) . 15_665
S1 Ge1 K1 94.07(4) . 15_665
S2 Ge1 K1 58.17(4) 11_564 15_665
Ge1 S1 In1 0.000(16) 19_665 19_665
Ge1 S1 In1 105.28(6) 19_665 .
In1 S1 In1 105.28(6) 19_665 .
Ge1 S1 Ge1 105.28(6) 19_665 .
In1 S1 Ge1 105.28(6) 19_665 .
In1 S1 Ge1 0.00(3) . .
Ge1 S1 K1 97.04(5) 19_665 14_556
In1 S1 K1 97.04(5) 19_665 14_556
In1 S1 K1 121.79(7) . 14_556
Ge1 S1 K1 121.79(7) . 14_556
Ge1 S1 K2 134.61(6) 19_665 .
In1 S1 K2 134.61(6) 19_665 .
In1 S1 K2 98.76(5) . .
Ge1 S1 K2 98.76(5) . .
K1 S1 K2 102.17(5) 14_556 .
Ge1 S2 In1 0.00(3) . .
Ge1 S2 Ge1 108.52(5) . 8_655
In1 S2 Ge1 108.52(5) . 8_655
Ge1 S2 In1 108.52(5) . 8_655
In1 S2 In1 108.52(5) . 8_655
Ge1 S2 In1 0.00(3) 8_655 8_655
Ge1 S2 K1 86.18(5) . 15_665
In1 S2 K1 86.18(5) . 15_665
Ge1 S2 K1 86.04(4) 8_655 15_665
In1 S2 K1 86.04(4) 8_655 15_665
Ge1 S2 K2 100.53(4) . .
In1 S2 K2 100.53(4) . .
Ge1 S2 K2 150.64(5) 8_655 .
In1 S2 K2 150.64(5) 8_655 .
K1 S2 K2 100.31(4) 15_665 .

loop_
_geom_bond_atom_site_label_1
_geom_bond_atom_site_label_2
_geom_bond_distance
_geom_bond_site_symmetry_2
K1 S1 3.2304(18) 14_656
K1 S1 3.2304(18) 20_566
K1 S1 3.2304(18) 24_665
K1 S2 3.391(2) 22_565
K1 S2 3.391(2) 15_655
K1 S2 3.391(2) 18_556
K1 In1 3.9813(17) 15_655
K1 Ge1 3.9813(17) 15_655
K1 In1 3.9813(17) 22_565
K1 Ge1 3.9813(17) 22_565
K1 In1 3.9813(17) 18_556
K1 Ge1 3.9813(17) 18_556
K2 S2 3.6455(13) 12_456
K2 S2 3.6455(13) 24_665
K2 S2 3.6455(13) 18_556
K2 S2 3.6455(13) .
K2 S2 3.6455(13) 6_565
K2 S2 3.6455(13) 13_566
K2 S1 3.7057(15) 24_665
K2 S1 3.7057(15) 12_456
K2 S1 3.7057(15) .
K2 S1 3.7057(15) 13_566
K2 S1 3.7057(15) 18_556
K2 S1 3.7057(15) 6_565
In1 S1 2.3192(15) 22_565
In1 S2 2.3247(14) .
In1 S1 2.3300(16) .
In1 S2 2.3338(14) 11_564
In1 K1 3.9813(17) 15_665
In1 K1 4.2012(12) 2_564
Ge1 S1 2.3192(15) 22_565
Ge1 S2 2.3247(14) .
Ge1 S1 2.3300(16) .
Ge1 S2 2.3338(14) 11_564
Ge1 K1 3.9813(17) 15_665
S1 Ge1 2.3192(15) 19_665
S1 In1 2.3192(15) 19_665
S1 K1 3.2304(18) 14_556
S2 Ge1 2.3338(14) 8_655
S2 In1 2.3338(14) 8_655
S2 K1 3.391(2) 15_665
